data_4328656
loop_
_publ_author_name
'Guo-Cang Wang'
'Herman H. Y. Sung'
'Ian D. Williams'
'Wa-Hung Leung'

_publ_contact_author_name
;
;
_publ_section_title
;
 Tetravalent Titanium, Zirconium, and Cerium Oxo and Peroxo Complexes
 Containing an Imidodiphosphinate Ligand
;
_journal_name_full 'Inorganic Chemistry'
_journal_page_first 3640
_journal_page_last 3647
_journal_paper_doi 10.1021/ic202564h
_journal_volume 51
_journal_year 2012
_chemical_formula_moiety 'C36 H84 Ce Cl N3 O6 P6'
_chemical_formula_sum 'C36 H84 Ce Cl N3 O6 P6'
_chemical_formula_weight 1016.45
_chemical_name_systematic
;
 ? 
;
_space_group_IT_number 14
_space_group_name_Hall '-P 2ybc'
_symmetry_cell_setting monoclinic
_symmetry_space_group_name_Hall '-P 2ybc'
_symmetry_space_group_name_H-M 'P 1 21/c 1'
_atom_sites_solution_hydrogens geom
_atom_sites_solution_primary direct
_atom_sites_solution_secondary difmap
_audit_creation_date 2012-02-02
_audit_creation_method
;
  Olex2 1.1-beta
  (compiled Nov  1 2011 20:42:30, GUI svn.r3906)
;
_cell_angle_alpha 90.00
_cell_angle_beta 92.661(1)
_cell_angle_gamma 90.00
_cell_formula_units_Z 4
_cell_length_a 13.0200(1)
_cell_length_b 13.0871(1)
_cell_length_c 30.0224(3)
_cell_measurement_reflns_used 10653
_cell_measurement_temperature 173.0
_cell_measurement_theta_max 71.4496
_cell_measurement_theta_min 3.3743
_cell_volume 5110.12(8)
_computing_cell_refinement
;
CrysAlisPro, Oxford Diffraction Ltd.,
Version 1.171.34.44 (release 25-10-2010 CrysAlis171 .NET)
(compiled Oct 25 2010,18:11:34)
;
_computing_data_collection
;
CrysAlisPro, Oxford Diffraction Ltd.,
Version 1.171.34.44 (release 25-10-2010 CrysAlis171 .NET)
(compiled Oct 25 2010,18:11:34)
;
_computing_data_reduction
;
CrysAlisPro, Oxford Diffraction Ltd.,
Version 1.171.34.44 (release 25-10-2010 CrysAlis171 .NET)
(compiled Oct 25 2010,18:11:34)
;
_computing_molecular_graphics
;
O. V. Dolomanov, L. J. Bourhis, R. J. Gildea, J. A. K. Howard and H. Puschmann,
OLEX2: a complete structure solution, refinement and analysis program.
J. Appl. Cryst. (2009). 42, 339-341.
;
_computing_publication_material
;
O. V. Dolomanov, L. J. Bourhis, R. J. Gildea, J. A. K. Howard and H. Puschmann,
OLEX2: a complete structure solution, refinement and analysis program.
J. Appl. Cryst. (2009). 42, 339-341.
;
_computing_structure_refinement
;
XL, G.M. Sheldrick, Acta Cryst.
(2008). A64, 112-122
;
_computing_structure_solution 'SHELXS-97 (Sheldrick, 1990)'
_diffrn_ambient_temperature 173.0
_diffrn_detector_area_resol_mean 15.9578
_diffrn_measured_fraction_theta_full 0.998
_diffrn_measured_fraction_theta_max 0.997
_diffrn_measurement_details
;
  1 omega   40.00   73.00   0.6000   28.0000
omega____ theta____ kappa____ phi______ frames
    -      110.0000  -50.0000   30.0000 55

  2 omega   41.00   71.60   0.6000   28.0000
omega____ theta____ kappa____ phi______ frames
    -      110.0000  -25.0000  150.0000 51

  3 omega  -22.00   43.40   0.6000    3.0000
omega____ theta____ kappa____ phi______ frames
    -        0.0000 -101.0000   37.0000 109

  4 omega  -64.00  -22.60   0.6000    3.0000
omega____ theta____ kappa____ phi______ frames
    -        0.0000  -77.0000  -30.0000 69

  5 omega   25.00  120.40   0.6000   10.0000
omega____ theta____ kappa____ phi______ frames
    -       55.0000   77.0000   60.0000 159

  6 omega  -10.00   81.80   0.6000   10.0000
omega____ theta____ kappa____ phi______ frames
    -       55.0000  -77.0000  -60.0000 153

  7 omega  -16.00   10.40   0.6000   10.0000
omega____ theta____ kappa____ phi______ frames
    -       55.0000  -38.0000  -30.0000 44

  8 omega -136.00  -87.40   0.6000   28.0000
omega____ theta____ kappa____ phi______ frames
    -      -64.0000  -25.0000   30.0000 81

  9 omega   38.00   72.20   0.6000   28.0000
omega____ theta____ kappa____ phi______ frames
    -      110.0000  -25.0000 -180.0000 57

 10 omega   40.00   73.00   0.6000   28.0000
omega____ theta____ kappa____ phi______ frames
    -      110.0000  -25.0000  120.0000 55

 11 omega   46.00   83.80   0.6000   28.0000
omega____ theta____ kappa____ phi______ frames
    -      110.0000  -50.0000  -30.0000 63

 12 omega   40.00   73.00   0.6000   28.0000
omega____ theta____ kappa____ phi______ frames
    -      110.0000  -50.0000  -90.0000 55

 13 omega   40.00   71.80   0.6000   28.0000
omega____ theta____ kappa____ phi______ frames
    -      110.0000  -25.0000    0.0000 53

 14 omega   39.00   73.20   0.6000   28.0000
omega____ theta____ kappa____ phi______ frames
    -      110.0000  -25.0000   30.0000 57

 15 omega   40.00   70.00   0.6000   28.0000
omega____ theta____ kappa____ phi______ frames
    -      110.0000  -25.0000   60.0000 50

 16 omega   43.00   79.00   0.6000   28.0000
omega____ theta____ kappa____ phi______ frames
    -      110.0000  -50.0000  -60.0000 60

 17 omega   39.00   73.20   0.6000   28.0000
omega____ theta____ kappa____ phi______ frames
    -      110.0000  -25.0000   90.0000 57

 18 omega   41.00   78.80   0.6000   28.0000
omega____ theta____ kappa____ phi______ frames
    -      110.0000 -154.0000  -17.0000 63

 19 omega   39.00  148.80   0.6000   28.0000
omega____ theta____ kappa____ phi______ frames
    -      110.0000  -93.0000  -57.0000 183
;
_diffrn_measurement_device 'kappa diffractometer'
_diffrn_measurement_device_type 'Xcalibur, Sapphire3, Gemini ultra'
_diffrn_measurement_method '\w scans'
_diffrn_orient_matrix_UB_11 -0.0139726000
_diffrn_orient_matrix_UB_12 -0.1168249000
_diffrn_orient_matrix_UB_13 -0.0004136000
_diffrn_orient_matrix_UB_21 -0.0308414000
_diffrn_orient_matrix_UB_22 0.0033613000
_diffrn_orient_matrix_UB_23 0.0488895000
_diffrn_orient_matrix_UB_31 -0.1135944000
_diffrn_orient_matrix_UB_32 0.0136604000
_diffrn_orient_matrix_UB_33 -0.0157119000
_diffrn_radiation_monochromator mirror
_diffrn_radiation_probe x-ray
_diffrn_radiation_type CuK\a
_diffrn_radiation_wavelength 1.5418
_diffrn_reflns_av_R_equivalents 0.0488
_diffrn_reflns_av_unetI/netI 0.0499
_diffrn_reflns_limit_h_max 11
_diffrn_reflns_limit_h_min -15
_diffrn_reflns_limit_k_max 15
_diffrn_reflns_limit_k_min -14
_diffrn_reflns_limit_l_max 34
_diffrn_reflns_limit_l_min -35
_diffrn_reflns_number 19287
_diffrn_reflns_theta_full 66.50
_diffrn_reflns_theta_max 67.49
_diffrn_reflns_theta_min 3.40
_diffrn_source 'sealed X-ray tube'
_diffrn_source_current 40
_diffrn_source_power 2.0
_diffrn_source_target Cu
_diffrn_source_voltage 50
_exptl_absorpt_coefficient_mu 9.460
_exptl_absorpt_correction_T_max 1.00000
_exptl_absorpt_correction_T_min 0.58713
_exptl_absorpt_correction_type multi-scan
_exptl_absorpt_process_details
;
CrysAlisPro, Oxford Diffraction Ltd.,
Version 1.171.34.44 (release 25-10-2010 CrysAlis171 .NET)
(compiled Oct 25 2010,18:11:34)
empirical absorption correction using spherical harmonics,
 implemented in SCALE3 ABSPACK scaling algorithm.
;
_exptl_crystal_colour yellow
_exptl_crystal_density_diffrn 1.321
_exptl_crystal_F_000 2136
_exptl_crystal_size_max 0.20
_exptl_crystal_size_mid 0.18
_exptl_crystal_size_min 0.15
_refine_diff_density_max 0.957
_refine_diff_density_min -0.978
_refine_diff_density_rms 0.074
_refine_ls_extinction_method none
_refine_ls_goodness_of_fit_ref 1.038
_refine_ls_hydrogen_treatment constr
_refine_ls_matrix_type full
_refine_ls_number_parameters 498
_refine_ls_number_reflns 9187
_refine_ls_number_restraints 16
_refine_ls_restrained_S_all 1.049
_refine_ls_R_factor_all 0.0428
_refine_ls_R_factor_gt 0.0380
_refine_ls_shift/su_max 0.002
_refine_ls_shift/su_mean 0.000
_refine_ls_structure_factor_coef Fsqd
_refine_ls_weighting_details 'calc w=1/[\s^2^(Fo^2^)+(0.0508P)^2^+1.9955P] where P=(Fo^2^+2Fc^2^)/3'
_refine_ls_weighting_scheme calc
_refine_ls_wR_factor_gt 0.0976
_refine_ls_wR_factor_ref 0.1011
_reflns_number_gt 8205
_reflns_number_total 9187
_reflns_threshold_expression >2sigma(I)
_cod_data_source_file ic202564h_si_001_6.cif
_cod_data_source_block wang76cult
_cod_original_cell_volume 5110.1(1)
_cod_database_code 4328656
_reflns_odcompleteness_completeness 99.89
_reflns_odcompleteness_iscentric 1
_reflns_odcompleteness_theta 68.13

loop_
_space_group_symop_id
_space_group_symop_operation_xyz
1 'x, y, z'
2 '-x, y+1/2, -z+1/2'
3 '-x, -y, -z'
4 'x, -y-1/2, z-1/2'

loop_
_atom_site_label
_atom_site_type_symbol
_atom_site_fract_x
_atom_site_fract_y
_atom_site_fract_z
_atom_site_U_iso_or_equiv
_atom_site_adp_type
_atom_site_occupancy
_atom_site_symmetry_multiplicity
_atom_site_calc_flag
_atom_site_refinement_flags
_atom_site_disorder_assembly
_atom_site_disorder_group
Ce1 Ce 0.667534(14) 0.276119(14) 0.363161(5) 0.03211(7) Uani 1 1 d . . .
Cl1 Cl 0.57792(8) 0.13688(8) 0.30837(3) 0.0492(2) Uani 1 1 d . . .
P1 P 0.45071(8) 0.44308(7) 0.33823(3) 0.0374(2) Uani 1 1 d . B .
P2 P 0.40488(7) 0.27503(6) 0.39415(3) 0.03434(19) Uani 1 1 d . . .
P3 P 0.76900(8) 0.23973(7) 0.47613(3) 0.03717(19) Uani 1 1 d . . .
P4 P 0.81948(10) 0.08042(8) 0.41752(4) 0.0523(3) Uani 1 1 d . . .
P5 P 0.84984(7) 0.48269(7) 0.35315(3) 0.03694(19) Uani 1 1 d . . .
P6 P 0.82241(9) 0.36740(8) 0.27420(3) 0.0484(3) Uani 1 1 d . . .
O1 O 0.5631(2) 0.40700(19) 0.33823(8) 0.0383(5) Uani 1 1 d . . .
O2 O 0.51864(19) 0.24300(19) 0.39553(8) 0.0363(5) Uani 1 1 d . . .
O3 O 0.6967(2) 0.28352(18) 0.43968(8) 0.0371(5) Uani 1 1 d . . .
O4 O 0.7775(2) 0.14467(19) 0.37826(8) 0.0414(6) Uani 1 1 d . C .
O5 O 0.7890(2) 0.4026(2) 0.37772(8) 0.0407(6) Uani 1 1 d . . .
O6 O 0.7470(2) 0.3003(2) 0.29803(8) 0.0473(7) Uani 1 1 d . D .
N1 N 0.3787(3) 0.3801(2) 0.36945(10) 0.0411(7) Uani 1 1 d . . .
N2 N 0.8214(3) 0.1335(2) 0.46503(10) 0.0455(7) Uani 1 1 d . C .
N3 N 0.8703(2) 0.4590(3) 0.30248(10) 0.0448(7) Uani 1 1 d . D .
C1 C 0.3980(3) 0.4441(3) 0.28132(12) 0.0462(9) Uani 1 1 d . . .
H1 H 0.4424 0.4901 0.2638 0.055 Uiso 1 1 calc R . .
C2 C 0.4029(5) 0.3367(4) 0.26032(14) 0.0638(13) Uani 1 1 d . . .
H2A H 0.4730 0.3097 0.2643 0.096 Uiso 1 1 calc R . .
H2B H 0.3839 0.3410 0.2284 0.096 Uiso 1 1 calc R . .
H2C H 0.3551 0.2911 0.2749 0.096 Uiso 1 1 calc R . .
C3 C 0.2891(4) 0.4865(4) 0.27722(16) 0.0638(12) Uani 1 1 d . . .
H3A H 0.2457 0.4500 0.2978 0.096 Uiso 1 1 calc R . .
H3B H 0.2613 0.4774 0.2466 0.096 Uiso 1 1 calc R . .
H3C H 0.2901 0.5594 0.2847 0.096 Uiso 1 1 calc R . .
C4 C 0.4519(4) 0.5750(3) 0.35680(15) 0.0564(11) Uani 1 1 d . . .
H4A H 0.3776 0.5947 0.3564 0.068 Uiso 0.50 1 calc PR A 1
H4B H 0.5074 0.5731 0.3810 0.068 Uiso 0.50 1 calc PR A 2
C5 C 0.4991(4) 0.6481(3) 0.32318(15) 0.0547(10) Uani 1 1 d . B .
H5A H 0.5649 0.6205 0.3141 0.082 Uiso 1 1 calc R . .
H5B H 0.5103 0.7152 0.3371 0.082 Uiso 1 1 calc R . .
H5C H 0.4521 0.6551 0.2969 0.082 Uiso 1 1 calc R . .
C6 C 0.4885(6) 0.5912(6) 0.4030(3) 0.0469(17) Uiso 0.50 1 d P B 1
H6A H 0.4452 0.5528 0.4229 0.070 Uiso 0.50 1 calc PR B 1
H6B H 0.4852 0.6641 0.4102 0.070 Uiso 0.50 1 calc PR B 1
H6C H 0.5598 0.5674 0.4069 0.070 Uiso 0.50 1 calc PR B 1
C6A C 0.3705(8) 0.6082(9) 0.3797(4) 0.068(3) Uiso 0.50 1 d P B 2
H6AA H 0.3114 0.6196 0.3589 0.101 Uiso 0.50 1 calc PR B 2
H6AB H 0.3886 0.6723 0.3950 0.101 Uiso 0.50 1 calc PR B 2
H6AC H 0.3528 0.5565 0.4017 0.101 Uiso 0.50 1 calc PR B 2
C7 C 0.3340(3) 0.1710(3) 0.36706(13) 0.0442(8) Uani 1 1 d . . .
H7 H 0.3715 0.1560 0.3395 0.053 Uiso 1 1 calc R . .
C8 C 0.2238(4) 0.1960(4) 0.35072(16) 0.0588(11) Uani 1 1 d . . .
H8A H 0.1793 0.1969 0.3761 0.088 Uiso 1 1 calc R . .
H8B H 0.1994 0.1439 0.3293 0.088 Uiso 1 1 calc R . .
H8C H 0.2223 0.2631 0.3362 0.088 Uiso 1 1 calc R . .
C9 C 0.3407(4) 0.0728(3) 0.39441(18) 0.0610(12) Uani 1 1 d . . .
H9A H 0.4130 0.0562 0.4015 0.092 Uiso 1 1 calc R . .
H9B H 0.3084 0.0169 0.3772 0.092 Uiso 1 1 calc R . .
H9C H 0.3050 0.0823 0.4221 0.092 Uiso 1 1 calc R . .
C10 C 0.3712(3) 0.2858(3) 0.45227(12) 0.0460(9) Uani 1 1 d . . .
H10 H 0.3857 0.2183 0.4668 0.055 Uiso 1 1 calc R . .
C11 C 0.2575(4) 0.3097(4) 0.45750(15) 0.0625(13) Uani 1 1 d . . .
H11A H 0.2396 0.3731 0.4416 0.094 Uiso 1 1 calc R . .
H11B H 0.2445 0.3178 0.4892 0.094 Uiso 1 1 calc R . .
H11C H 0.2155 0.2535 0.4450 0.094 Uiso 1 1 calc R . .
C12 C 0.4396(4) 0.3643(4) 0.47585(14) 0.0642(13) Uani 1 1 d . . .
H12A H 0.5117 0.3492 0.4705 0.096 Uiso 1 1 calc R . .
H12B H 0.4292 0.3620 0.5080 0.096 Uiso 1 1 calc R . .
H12C H 0.4223 0.4326 0.4644 0.096 Uiso 1 1 calc R . .
C13 C 0.8676(4) 0.3362(3) 0.48670(14) 0.0506(9) Uani 1 1 d . . .
H13 H 0.8884 0.3581 0.4565 0.061 Uiso 1 1 calc R . .
C14 C 0.8248(5) 0.4322(3) 0.50781(17) 0.0671(13) Uani 1 1 d . . .
H14A H 0.7605 0.4519 0.4918 0.101 Uiso 1 1 calc R . .
H14B H 0.8749 0.4877 0.5061 0.101 Uiso 1 1 calc R . .
H14C H 0.8113 0.4185 0.5391 0.101 Uiso 1 1 calc R . .
C15 C 0.9667(4) 0.2995(5) 0.5108(2) 0.0756(15) Uani 1 1 d . . .
H15A H 0.9545 0.2888 0.5425 0.113 Uiso 1 1 calc R . .
H15B H 1.0205 0.3510 0.5079 0.113 Uiso 1 1 calc R . .
H15C H 0.9885 0.2350 0.4976 0.113 Uiso 1 1 calc R . .
C16 C 0.6951(4) 0.2252(3) 0.52530(13) 0.0501(10) Uani 1 1 d . . .
H16 H 0.6645 0.2932 0.5322 0.060 Uiso 1 1 calc R . .
C17 C 0.6067(4) 0.1501(4) 0.51562(16) 0.0630(12) Uani 1 1 d . . .
H17A H 0.5699 0.1690 0.4876 0.095 Uiso 1 1 calc R . .
H17B H 0.5592 0.1523 0.5400 0.095 Uiso 1 1 calc R . .
H17C H 0.6344 0.0808 0.5131 0.095 Uiso 1 1 calc R . .
C18 C 0.7611(5) 0.1904(5) 0.56647(15) 0.0800(17) Uani 1 1 d . . .
H18A H 0.7987 0.1281 0.5592 0.120 Uiso 1 1 calc R . .
H18B H 0.7164 0.1764 0.5912 0.120 Uiso 1 1 calc R . .
H18C H 0.8101 0.2444 0.5752 0.120 Uiso 1 1 calc R . .
C19 C 0.9631(6) 0.0652(6) 0.4015(2) 0.0499(16) Uiso 0.60 1 d PD C 1
H19 H 0.9879 0.1344 0.3928 0.060 Uiso 0.60 1 calc PR C 1
C19A C 0.9282(12) 0.0139(12) 0.4120(5) 0.079(4) Uiso 0.40 1 d PD C 2
H19A H 0.9379 -0.0309 0.4389 0.094 Uiso 0.40 1 calc PR C 2
C20A C 0.944(2) -0.0421(17) 0.3771(9) 0.150(10) Uiso 0.40 1 d PD C 2
H20A H 0.9257 -0.1131 0.3833 0.225 Uiso 0.40 1 calc PR C 2
H20B H 1.0168 -0.0383 0.3702 0.225 Uiso 0.40 1 calc PR C 2
H20C H 0.9017 -0.0168 0.3516 0.225 Uiso 0.40 1 calc PR C 2
C20 C 0.9712(9) -0.0026(8) 0.3619(3) 0.073(2) Uiso 0.60 1 d PD C 1
H20D H 0.9434 -0.0702 0.3686 0.109 Uiso 0.60 1 calc PR C 1
H20E H 1.0435 -0.0092 0.3546 0.109 Uiso 0.60 1 calc PR C 1
H20F H 0.9319 0.0270 0.3364 0.109 Uiso 0.60 1 calc PR C 1
C21A C 1.0093(15) 0.0953(14) 0.4154(7) 0.105(6) Uiso 0.40 1 d PD C 2
H21A H 0.9860 0.1553 0.3983 0.158 Uiso 0.40 1 calc PR C 2
H21B H 1.0730 0.0693 0.4034 0.158 Uiso 0.40 1 calc PR C 2
H21C H 1.0220 0.1144 0.4467 0.158 Uiso 0.40 1 calc PR C 2
C21 C 1.0313(7) 0.0299(7) 0.4417(3) 0.068(2) Uiso 0.60 1 d PD C 1
H21D H 1.0241 0.0776 0.4665 0.102 Uiso 0.60 1 calc PR C 1
H21E H 1.1032 0.0281 0.4335 0.102 Uiso 0.60 1 calc PR C 1
H21F H 1.0101 -0.0386 0.4507 0.102 Uiso 0.60 1 calc PR C 1
C22 C 0.7622(6) -0.0410(5) 0.4172(2) 0.0454(14) Uiso 0.60 1 d PD C 1
H22 H 0.7863 -0.0805 0.3911 0.054 Uiso 0.60 1 calc PR C 1
C22A C 0.7007(12) -0.0249(10) 0.4213(4) 0.062(3) Uiso 0.40 1 d PD C 2
H22A H 0.6407 0.0164 0.4306 0.074 Uiso 0.40 1 calc PR C 2
C23 C 0.6448(7) -0.0248(7) 0.4112(3) 0.0609(19) Uiso 0.60 1 d PD C 1
H23A H 0.6214 0.0188 0.4353 0.091 Uiso 0.60 1 calc PR C 1
H23B H 0.6098 -0.0910 0.4122 0.091 Uiso 0.60 1 calc PR C 1
H23C H 0.6286 0.0081 0.3824 0.091 Uiso 0.60 1 calc PR C 1
C23A C 0.6654(15) -0.0705(16) 0.3782(6) 0.103(5) Uiso 0.40 1 d PD C 2
H23D H 0.6464 -0.0161 0.3570 0.154 Uiso 0.40 1 calc PR C 2
H23E H 0.6056 -0.1142 0.3826 0.154 Uiso 0.40 1 calc PR C 2
H23F H 0.7209 -0.1116 0.3664 0.154 Uiso 0.40 1 calc PR C 2
C24 C 0.7892(7) -0.1009(7) 0.4602(3) 0.0608(19) Uiso 0.60 1 d PD C 1
H24A H 0.8619 -0.1203 0.4609 0.091 Uiso 0.60 1 calc PR C 1
H24B H 0.7466 -0.1625 0.4610 0.091 Uiso 0.60 1 calc PR C 1
H24C H 0.7762 -0.0580 0.4861 0.091 Uiso 0.60 1 calc PR C 1
C24A C 0.7246(11) -0.0956(11) 0.4604(4) 0.070(3) Uiso 0.40 1 d PD C 2
H24D H 0.7960 -0.1190 0.4596 0.105 Uiso 0.40 1 calc PR C 2
H24E H 0.6784 -0.1547 0.4585 0.105 Uiso 0.40 1 calc PR C 2
H24F H 0.7150 -0.0588 0.4883 0.105 Uiso 0.40 1 calc PR C 2
C25 C 0.9731(3) 0.4975(4) 0.38317(14) 0.0554(11) Uani 1 1 d . . .
H25 H 0.9603 0.5161 0.4147 0.067 Uiso 1 1 calc R . .
C26 C 1.0299(5) 0.3957(6) 0.3833(2) 0.0857(18) Uani 1 1 d . . .
H26A H 0.9833 0.3411 0.3920 0.129 Uiso 1 1 calc R . .
H26B H 1.0891 0.3987 0.4047 0.129 Uiso 1 1 calc R . .
H26C H 1.0537 0.3818 0.3535 0.129 Uiso 1 1 calc R . .
C27 C 1.0399(4) 0.5817(6) 0.3634(2) 0.0857(19) Uani 1 1 d . . .
H27A H 1.0394 0.5740 0.3309 0.129 Uiso 1 1 calc R . .
H27B H 1.1106 0.5758 0.3758 0.129 Uiso 1 1 calc R . .
H27C H 1.0121 0.6488 0.3708 0.129 Uiso 1 1 calc R . .
C28 C 0.7768(3) 0.5997(3) 0.35745(13) 0.0489(9) Uani 1 1 d . . .
H28 H 0.7052 0.5815 0.3467 0.059 Uiso 1 1 calc R . .
C29 C 0.7675(5) 0.6327(4) 0.40612(17) 0.0729(15) Uani 1 1 d . . .
H29A H 0.7429 0.5750 0.4235 0.109 Uiso 1 1 calc R . .
H29B H 0.7188 0.6895 0.4075 0.109 Uiso 1 1 calc R . .
H29C H 0.8350 0.6545 0.4184 0.109 Uiso 1 1 calc R . .
C30 C 0.8082(5) 0.6875(4) 0.3274(2) 0.0769(15) Uani 1 1 d . . .
H30A H 0.8677 0.7230 0.3413 0.115 Uiso 1 1 calc R . .
H30B H 0.7508 0.7355 0.3233 0.115 Uiso 1 1 calc R . .
H30C H 0.8262 0.6603 0.2984 0.115 Uiso 1 1 calc R . .
C31 C 0.9142(8) 0.2872(7) 0.2480(4) 0.054(2) Uiso 0.50 1 d PD D 2
H31 H 0.8899 0.2575 0.2187 0.065 Uiso 0.50 1 calc PR D 2
C31A C 0.9420(12) 0.2870(10) 0.2633(5) 0.079(4) Uiso 0.50 1 d PD D 1
H31A H 0.9847 0.2985 0.2914 0.094 Uiso 0.50 1 calc PR D 1
C32 C 1.0279(7) 0.3474(8) 0.2477(3) 0.054(2) Uiso 0.50 1 d PD D 2
H32A H 1.0204 0.4106 0.2303 0.081 Uiso 0.50 1 calc PR D 2
H32B H 1.0785 0.3030 0.2341 0.081 Uiso 0.50 1 calc PR D 2
H32C H 1.0514 0.3638 0.2783 0.081 Uiso 0.50 1 calc PR D 2
C32A C 0.9992(11) 0.3487(11) 0.2307(5) 0.086(4) Uiso 0.50 1 d PD D 1
H32D H 0.9532 0.3656 0.2050 0.129 Uiso 0.50 1 calc PR D 1
H32E H 1.0577 0.3091 0.2206 0.129 Uiso 0.50 1 calc PR D 1
H32F H 1.0242 0.4118 0.2450 0.129 Uiso 0.50 1 calc PR D 1
C33 C 0.9532(9) 0.2041(9) 0.2851(4) 0.065(2) Uiso 0.50 1 d PD D 2
H33A H 0.9747 0.2394 0.3128 0.098 Uiso 0.50 1 calc PR D 2
H33B H 1.0114 0.1657 0.2740 0.098 Uiso 0.50 1 calc PR D 2
H33C H 0.8969 0.1569 0.2909 0.098 Uiso 0.50 1 calc PR D 2
C33A C 0.9270(16) 0.1811(12) 0.2647(7) 0.130(7) Uiso 0.50 1 d PD D 1
H33D H 0.8708 0.1655 0.2842 0.196 Uiso 0.50 1 calc PR D 1
H33E H 0.9902 0.1479 0.2764 0.196 Uiso 0.50 1 calc PR D 1
H33F H 0.9096 0.1557 0.2346 0.196 Uiso 0.50 1 calc PR D 1
C34 C 0.7708(7) 0.4080(7) 0.2253(3) 0.041(2) Uiso 0.50 1 d PD D 1
H34 H 0.8234 0.4455 0.2085 0.050 Uiso 0.50 1 calc PR D 1
C34A C 0.7398(7) 0.4301(6) 0.2243(2) 0.0357(18) Uiso 0.50 1 d PD D 2
H34A H 0.7886 0.4618 0.2036 0.043 Uiso 0.50 1 calc PR D 2
C35 C 0.6829(8) 0.4791(9) 0.2355(4) 0.059(3) Uiso 0.50 1 d PD D 1
H35A H 0.6345 0.4434 0.2542 0.089 Uiso 0.50 1 calc PR D 1
H35B H 0.6472 0.5004 0.2076 0.089 Uiso 0.50 1 calc PR D 1
H35C H 0.7101 0.5394 0.2514 0.089 Uiso 0.50 1 calc PR D 1
C35A C 0.6723(7) 0.5140(8) 0.2413(3) 0.047(2) Uiso 0.50 1 d PD D 2
H35D H 0.6264 0.4857 0.2631 0.071 Uiso 0.50 1 calc PR D 2
H35E H 0.6312 0.5435 0.2163 0.071 Uiso 0.50 1 calc PR D 2
H35F H 0.7154 0.5673 0.2554 0.071 Uiso 0.50 1 calc PR D 2
C36A C 0.6804(9) 0.3464(8) 0.1987(4) 0.061(2) Uiso 0.50 1 d PD D 2
H36A H 0.7273 0.2907 0.1918 0.092 Uiso 0.50 1 calc PR D 2
H36B H 0.6499 0.3748 0.1709 0.092 Uiso 0.50 1 calc PR D 2
H36C H 0.6257 0.3202 0.2169 0.092 Uiso 0.50 1 calc PR D 2
C36 C 0.7237(10) 0.3214(9) 0.1966(4) 0.073(3) Uiso 0.50 1 d PD D 1
H36D H 0.7773 0.2719 0.1899 0.109 Uiso 0.50 1 calc PR D 1
H36E H 0.6938 0.3498 0.1687 0.109 Uiso 0.50 1 calc PR D 1
H36F H 0.6698 0.2873 0.2128 0.109 Uiso 0.50 1 calc PR D 1

loop_
_atom_site_aniso_label
_atom_site_aniso_U_11
_atom_site_aniso_U_22
_atom_site_aniso_U_33
_atom_site_aniso_U_23
_atom_site_aniso_U_13
_atom_site_aniso_U_12
Ce1 0.04013(12) 0.03174(11) 0.02498(10) -0.00112(7) 0.00709(7) -0.00271(7)
Cl1 0.0570(5) 0.0505(5) 0.0404(4) -0.0148(4) 0.0071(4) -0.0101(4)
P1 0.0497(5) 0.0330(4) 0.0294(4) 0.0038(3) 0.0025(3) 0.0001(4)
P2 0.0407(5) 0.0332(4) 0.0297(4) 0.0028(3) 0.0087(3) 0.0011(3)
P3 0.0507(5) 0.0316(4) 0.0293(4) 0.0004(3) 0.0017(4) -0.0022(4)
P4 0.0761(7) 0.0341(5) 0.0466(5) -0.0056(4) 0.0015(5) 0.0116(5)
P5 0.0379(5) 0.0404(5) 0.0326(4) 0.0015(4) 0.0031(3) -0.0054(4)
P6 0.0633(6) 0.0469(5) 0.0368(5) -0.0059(4) 0.0223(4) -0.0120(5)
O1 0.0473(14) 0.0352(12) 0.0326(11) 0.0085(10) 0.0026(10) 0.0004(11)
O2 0.0443(13) 0.0343(12) 0.0307(11) 0.0023(10) 0.0085(10) 0.0022(11)
O3 0.0479(14) 0.0350(12) 0.0288(11) -0.0016(9) 0.0049(10) 0.0019(10)
O4 0.0550(15) 0.0319(12) 0.0382(12) -0.0044(10) 0.0099(11) 0.0037(11)
O5 0.0505(15) 0.0405(13) 0.0312(11) -0.0003(10) 0.0042(10) -0.0113(12)
O6 0.0646(18) 0.0469(14) 0.0321(12) -0.0055(11) 0.0195(12) -0.0172(13)
N1 0.0480(18) 0.0381(16) 0.0374(15) 0.0071(13) 0.0038(13) 0.0029(14)
N2 0.060(2) 0.0383(17) 0.0380(16) 0.0007(13) -0.0006(14) 0.0049(15)
N3 0.0455(18) 0.0541(19) 0.0359(15) 0.0011(14) 0.0125(13) -0.0143(15)
C1 0.055(2) 0.049(2) 0.0335(17) 0.0104(16) -0.0045(16) 0.0021(18)
C2 0.096(4) 0.058(3) 0.0353(19) -0.0038(19) -0.013(2) 0.005(3)
C3 0.058(3) 0.076(3) 0.056(3) 0.018(2) -0.007(2) 0.002(2)
C4 0.083(3) 0.038(2) 0.049(2) -0.0022(17) 0.012(2) -0.005(2)
C5 0.068(3) 0.035(2) 0.061(2) 0.0108(18) 0.002(2) 0.0003(19)
C7 0.046(2) 0.041(2) 0.047(2) -0.0018(16) 0.0126(16) -0.0047(17)
C8 0.053(3) 0.061(3) 0.063(3) -0.007(2) 0.004(2) -0.007(2)
C9 0.067(3) 0.041(2) 0.076(3) 0.005(2) 0.013(2) -0.006(2)
C10 0.058(2) 0.048(2) 0.0327(18) 0.0054(15) 0.0107(16) 0.0132(18)
C11 0.064(3) 0.080(3) 0.045(2) 0.004(2) 0.020(2) 0.026(3)
C12 0.080(3) 0.074(3) 0.038(2) -0.012(2) 0.001(2) 0.016(3)
C13 0.063(3) 0.042(2) 0.046(2) -0.0018(17) -0.0062(18) -0.0074(19)
C14 0.100(4) 0.038(2) 0.062(3) -0.009(2) -0.013(3) -0.009(2)
C15 0.064(3) 0.074(3) 0.087(4) -0.004(3) -0.022(3) -0.009(3)
C16 0.072(3) 0.048(2) 0.0316(18) 0.0048(15) 0.0109(18) -0.0004(19)
C17 0.070(3) 0.061(3) 0.060(3) 0.011(2) 0.024(2) -0.002(2)
C18 0.116(5) 0.087(4) 0.036(2) 0.017(2) -0.006(3) -0.018(4)
C25 0.040(2) 0.079(3) 0.047(2) -0.003(2) -0.0038(16) -0.007(2)
C26 0.066(3) 0.111(5) 0.079(4) -0.006(3) -0.014(3) 0.034(3)
C27 0.058(3) 0.124(5) 0.075(3) -0.002(3) -0.003(3) -0.039(3)
C28 0.057(2) 0.044(2) 0.045(2) 0.0009(17) 0.0006(17) 0.0020(19)
C29 0.094(4) 0.066(3) 0.059(3) -0.009(2) 0.007(3) 0.021(3)
C30 0.106(5) 0.047(3) 0.078(3) 0.017(2) 0.000(3) -0.004(3)

loop_
_atom_type_symbol
_atom_type_description
_atom_type_scat_dispersion_real
_atom_type_scat_dispersion_imag
_atom_type_scat_source
C C 0.0181 0.0091 'International Tables Vol C Tables 4.2.6.8 and 6.1.1.4'
H H 0.0000 0.0000 'International Tables Vol C Tables 4.2.6.8 and 6.1.1.4'
Ce Ce -1.8482 9.6596 'International Tables Vol C Tables 4.2.6.8 and 6.1.1.4'
Cl Cl 0.3639 0.7018 'International Tables Vol C Tables 4.2.6.8 and 6.1.1.4'
N N 0.0311 0.0180 'International Tables Vol C Tables 4.2.6.8 and 6.1.1.4'
O O 0.0492 0.0322 'International Tables Vol C Tables 4.2.6.8 and 6.1.1.4'
P P 0.2955 0.4335 'International Tables Vol C Tables 4.2.6.8 and 6.1.1.4'

loop_
_geom_angle_atom_site_label_1
_geom_angle_atom_site_label_2
_geom_angle_atom_site_label_3
_geom_angle
O1 Ce1 Cl1 94.18(7)
O1 Ce1 O3 111.14(8)
O1 Ce1 O5 85.23(10)
O2 Ce1 Cl1 77.02(7)
O2 Ce1 O1 77.00(9)
O2 Ce1 O3 71.58(9)
O2 Ce1 O4 108.41(9)
O2 Ce1 O5 130.55(9)
O2 Ce1 O6 146.37(10)
O3 Ce1 Cl1 133.11(6)
O3 Ce1 O5 72.76(8)
O4 Ce1 Cl1 81.97(7)
O4 Ce1 O1 172.29(8)
O4 Ce1 O3 76.15(9)
O4 Ce1 O5 94.88(10)
O4 Ce1 O6 88.24(10)
O5 Ce1 Cl1 150.91(6)
O6 Ce1 Cl1 76.71(7)
O6 Ce1 O1 84.37(10)
O6 Ce1 O3 141.93(10)
O6 Ce1 O5 74.29(9)
O1 P1 N1 115.39(15)
O1 P1 C1 108.71(17)
O1 P1 C4 107.3(2)
N1 P1 C1 110.64(19)
N1 P1 C4 108.06(19)
C1 P1 C4 106.3(2)
O2 P2 N1 115.67(16)
O2 P2 C7 106.05(16)
O2 P2 C10 105.62(17)
N1 P2 C7 110.21(19)
N1 P2 C10 108.86(17)
C7 P2 C10 110.29(19)
O3 P3 N2 115.82(16)
O3 P3 C13 105.81(17)
O3 P3 C16 106.93(19)
N2 P3 C13 109.7(2)
N2 P3 C16 109.18(19)
C16 P3 C13 109.2(2)
O4 P4 N2 116.31(16)
O4 P4 C19 100.2(2)
O4 P4 C19A 118.9(5)
O4 P4 C22 110.9(2)
O4 P4 C22A 99.6(4)
N2 P4 C19 106.9(3)
N2 P4 C19A 109.8(5)
N2 P4 C22 113.0(3)
N2 P4 C22A 102.8(4)
C19 P4 C22A 131.8(5)
C19A P4 C19 26.4(5)
C19A P4 C22 83.7(6)
C19A P4 C22A 107.2(7)
C22 P4 C19 108.4(3)
C22 P4 C22A 23.5(4)
O5 P5 N3 116.36(16)
O5 P5 C25 107.49(19)
O5 P5 C28 105.08(18)
N3 P5 C25 108.22(19)
N3 P5 C28 110.23(19)
C28 P5 C25 109.3(2)
O6 P6 N3 115.64(15)
O6 P6 C31 109.0(3)
O6 P6 C31A 108.1(4)
O6 P6 C34 110.7(3)
O6 P6 C34A 104.8(3)
N3 P6 C31 115.1(4)
N3 P6 C31A 101.8(5)
N3 P6 C34 111.3(3)
N3 P6 C34A 106.2(3)
C31 P6 C31A 17.3(5)
C31 P6 C34A 105.1(4)
C31A P6 C34A 120.9(5)
C34 P6 C31 92.9(5)
C34 P6 C31A 108.7(6)
C34 P6 C34A 12.2(4)
P1 O1 Ce1 141.26(14)
P2 O2 Ce1 141.59(14)
P3 O3 Ce1 139.97(14)
P4 O4 Ce1 140.39(14)
P5 O5 Ce1 139.93(14)
P6 O6 Ce1 144.45(16)
P1 N1 P2 127.2(2)
P4 N2 P3 125.6(2)
P6 N3 P5 125.68(19)
C2 C1 P1 111.0(3)
C3 C1 P1 112.9(3)
C3 C1 C2 110.8(4)
C5 C4 P1 112.8(3)
C6 C4 P1 115.3(4)
C6 C4 C5 114.2(5)
C6A C4 P1 117.6(6)
C6A C4 C5 118.5(6)
C6A C4 C6 72.7(6)
C8 C7 P2 115.7(3)
C9 C7 P2 112.1(3)
C9 C7 C8 112.4(4)
C11 C10 P2 113.0(3)
C12 C10 P2 109.7(3)
C12 C10 C11 111.4(4)
C14 C13 P3 112.1(3)
C14 C13 C15 112.3(4)
C15 C13 P3 116.0(3)
C17 C16 P3 109.6(3)
C17 C16 C18 110.4(4)
C18 C16 P3 112.8(4)
C20 C19 P4 111.1(6)
C20 C19 C21 112.8(7)
C21 C19 P4 111.1(5)
C20A C19A P4 122.5(18)
C20A C19A C21A 108.4(17)
C21A C19A P4 102.7(12)
C23 C22 P4 107.1(5)
C24 C22 P4 112.1(5)
C24 C22 C23 110.7(6)
C23A C22A P4 114.9(11)
C23A C22A C24A 118.4(13)
C24A C22A P4 108.7(9)
C26 C25 P5 109.1(4)
C26 C25 C27 110.2(5)
C27 C25 P5 112.7(4)
C29 C28 P5 111.8(3)
C30 C28 P5 116.0(4)
C30 C28 C29 112.7(4)
C32 C31 P6 109.5(7)
C33 C31 P6 106.5(7)
C33 C31 C32 94.1(8)
C32A C31A P6 104.4(10)
C33A C31A P6 115.0(12)
C33A C31A C32A 129.0(14)
C35 C34 P6 107.1(6)
C35 C34 C36 106.3(9)
C36 C34 P6 113.1(7)
C35A C34A P6 110.5(5)
C35A C34A C36A 113.7(9)
C36A C34A P6 109.2(6)

loop_
_geom_bond_atom_site_label_1
_geom_bond_atom_site_label_2
_geom_bond_distance
Ce1 Cl1 2.6850(9)
Ce1 O1 2.291(2)
Ce1 O2 2.251(2)
Ce1 O3 2.313(2)
Ce1 O4 2.271(3)
Ce1 O5 2.317(3)
Ce1 O6 2.276(2)
P1 O1 1.538(3)
P1 N1 1.587(3)
P1 C1 1.811(4)
P1 C4 1.814(4)
P2 O2 1.538(3)
P2 N1 1.591(3)
P2 C7 1.815(4)
P2 C10 1.824(4)
P3 O3 1.522(3)
P3 N2 1.591(3)
P3 C13 1.817(4)
P3 C16 1.809(4)
P4 O4 1.528(3)
P4 N2 1.586(3)
P4 C19 1.962(8)
P4 C19A 1.676(15)
P4 C22 1.755(7)
P4 C22A 2.079(14)
P5 O5 1.524(3)
P5 N3 1.587(3)
P5 C25 1.814(4)
P5 C28 1.810(4)
P6 O6 1.520(3)
P6 N3 1.581(3)
P6 C31 1.799(10)
P6 C31A 1.920(14)
P6 C34 1.672(9)
P6 C34A 1.980(9)
C1 C2 1.543(6)
C1 C3 1.523(6)
C4 C5 1.539(6)
C4 C6 1.461(9)
C4 C6A 1.361(11)
C7 C8 1.530(6)
C7 C9 1.525(6)
C10 C11 1.528(6)
C10 C12 1.514(7)
C13 C14 1.524(6)
C13 C15 1.528(7)
C16 C17 1.531(7)
C16 C18 1.541(7)
C19 C20 1.491(12)
C19 C21 1.537(10)
C19A C20A 1.30(2)
C19A C21A 1.500(16)
C22 C23 1.546(9)
C22 C24 1.536(9)
C22A C23A 1.478(15)
C22A C24A 1.515(14)
C25 C26 1.523(8)
C25 C27 1.540(7)
C28 C29 1.534(6)
C28 C30 1.529(6)
C31 C32 1.678(11)
C31 C33 1.621(12)
C31A C32A 1.495(14)
C31A C33A 1.401(15)
C34 C35 1.517(12)
C34 C36 1.535(12)
C34A C35A 1.510(11)
C34A C36A 1.529(11)
